data_2105963
loop_
_publ_author_name
'Pilati, T.'
'Demartin, F.'
'Gramaccioli, C. M.'

_publ_section_title
;
 Lattice-dynamical estimation of atomic displacement parameters in
 carbonates: Calcite and aragonite Ca C O3, dolomite Ca Mg (C O3)2, and
 magnesite Mg C O3
;
_journal_issue 5
_journal_name_full 'Acta Crystallographica Section B'
_journal_page_first 515
_journal_page_last 523
_journal_paper_doi 10.1107/S0108768197018181
_journal_volume 54
_journal_year 1998
_chemical_formula_structural 'Ca Mg (C O3)2'
_chemical_formula_sum 'C2 Ca Mg O6'
_chemical_name_mineral Dolomite
_chemical_name_systematic 'Calcium Magnesium Carbonate'
_space_group_IT_number 148
_symmetry_Int_Tables_number 148
_symmetry_space_group_name_Hall '-R 3'
_symmetry_space_group_name_H-M 'R -3 :H'
_cell_angle_alpha 90.
_cell_angle_beta 90.
_cell_angle_gamma 120.
_cell_formula_units_Z 3
_cell_length_a 4.808(1)
_cell_length_b 4.808(1)
_cell_length_c 16.0220(30)
_cell_volume 320.76(11)
_refine_ls_R_factor_all 0.03
_cod_data_source_file dangdan8.cif
_cod_data_source_block dangdan8
_cod_depositor_comments
;
 Moving _atom_site_B_iso_or_equiv data item into the _atom_site loop
 and adding values for this data item after consulting the original
 publication.

 Antanas Vaitkus,
 2017-01-10
;
_cod_original_cell_volume 320.76
_cod_original_sg_symbol_H-M 'R -3 H'
_cod_original_formula_sum 'C2 Ca1 Mg1 O6'
_cod_database_code 2105963

loop_
_symmetry_equiv_pos_site_id
_symmetry_equiv_pos_as_xyz
1 'x-y, x, -z'
2 'y, -x+y, -z'
3 '-x, -y, -z'
4 '-x+y, -x, z'
5 '-y, x-y, z'
6 'x, y, z'
7 'x-y+2/3, x+1/3, -z+1/3'
8 'x-y+1/3, x+2/3, -z+2/3'
9 'y+2/3, -x+y+1/3, -z+1/3'
10 'y+1/3, -x+y+2/3, -z+2/3'
11 '-x+2/3, -y+1/3, -z+1/3'
12 '-x+1/3, -y+2/3, -z+2/3'
13 '-x+y+2/3, -x+1/3, z+1/3'
14 '-x+y+1/3, -x+2/3, z+2/3'
15 '-y+2/3, x-y+1/3, z+1/3'
16 '-y+1/3, x-y+2/3, z+2/3'
17 'x+2/3, y+1/3, z+1/3'
18 'x+1/3, y+2/3, z+2/3'

loop_
_atom_site_aniso_label
_atom_site_aniso_type_symbol
_atom_site_aniso_U_11
_atom_site_aniso_U_22
_atom_site_aniso_U_33
_atom_site_aniso_U_12
_atom_site_aniso_U_13
_atom_site_aniso_U_23
Ca1 Ca2+ 0.0087 0.0087 0.0078 0.00435 0 0
Mg1 Mg2+ 0.0063 0.0063 0.0078 0.00315 0 0
C1 C4+ 0.0070 0.0070 0.0078 0.0035 0 0
O1 O2- 0.0074 0.0123 0.0143 0.0055 -0.0010 -0.0030

loop_
_atom_site_label
_atom_site_type_symbol
_atom_site_symmetry_multiplicity
_atom_site_Wyckoff_symbol
_atom_site_fract_x
_atom_site_fract_y
_atom_site_fract_z
_atom_site_occupancy
_atom_site_attached_hydrogens
_atom_site_B_iso_or_equiv
Ca1 Ca2+ 3 a 0 0 0 1. 0 0.66
Mg1 Mg2+ 3 b 0 0 0.5 1. 0 0.54
C1 C4+ 6 c 0 0 0.24297(3) 1. 0 0.58
O1 O2- 18 f 0.24772(8) -.03463(8) 0.24407(2) 1. 0 0.87

loop_
_atom_type_symbol
_atom_type_oxidation_number
C4+ 4
Ca2+ 2
Mg2+ 2
O2- -2
